data_4329131
loop_
_publ_author_name
'Erin S. F. Ma'
'Steven J. Rettig'
'Brian O. Patrick'
'Brian R. James'

_publ_section_title
;
 Ruthenium(II) Thiol and H2S Complexes: Synthesis, Characterization, and
 Thermodynamic Properties
;
_journal_name_full 'Inorganic Chemistry'
_journal_page_first 5427
_journal_page_last 5434
_journal_paper_doi 10.1021/ic3004118
_journal_volume 51
_journal_year 2012
_chemical_formula_sum 'C42 H45 Cl2 N O P2 Ru S'
_chemical_formula_weight 845.76
_chemical_name_systematic
;
 ?
;
_space_group_IT_number 14
_symmetry_cell_setting monoclinic
_symmetry_space_group_name_Hall '-P 2yn'
_symmetry_space_group_name_H-M 'P 1 21/n 1'
_atom_sites_solution_hydrogens geom
_atom_sites_solution_primary direct
_atom_sites_solution_secondary difmap
_audit_creation_method SHELXL-97
_cell_angle_alpha 90.00
_cell_angle_beta 92.6670(10)
_cell_angle_gamma 90.00
_cell_formula_units_Z 4
_cell_length_a 14.2074(12)
_cell_length_b 16.275(2)
_cell_length_c 16.712(3)
_cell_measurement_reflns_used 24995
_cell_measurement_temperature 173(2)
_cell_measurement_theta_max 30.05
_cell_measurement_theta_min 2.0
_cell_volume 3860.1(9)
_computing_structure_refinement 'SHELXL-97 (Sheldrick, 2008)'
_diffrn_ambient_temperature 173(2)
_diffrn_measured_fraction_theta_full 0.984
_diffrn_measured_fraction_theta_max 0.878
_diffrn_measurement_device_type 'Rigaku/ADSC CCD'
_diffrn_measurement_method 'area detector'
_diffrn_radiation_monochromator graphite
_diffrn_radiation_source 'fine-focus sealed tube'
_diffrn_radiation_type MoK\a
_diffrn_radiation_wavelength 0.71070
_diffrn_reflns_av_R_equivalents 0.0608
_diffrn_reflns_av_sigmaI/netI 0.1099
_diffrn_reflns_limit_h_max 19
_diffrn_reflns_limit_h_min -17
_diffrn_reflns_limit_k_max 18
_diffrn_reflns_limit_k_min -22
_diffrn_reflns_limit_l_max 23
_diffrn_reflns_limit_l_min -19
_diffrn_reflns_number 35709
_diffrn_reflns_theta_full 25.00
_diffrn_reflns_theta_max 30.04
_diffrn_reflns_theta_min 1.75
_exptl_absorpt_coefficient_mu 0.716
_exptl_absorpt_correction_T_max 0.911
_exptl_absorpt_correction_T_min 0.694
_exptl_absorpt_correction_type multi-scan
_exptl_crystal_colour yellow-brown
_exptl_crystal_density_diffrn 1.455
_exptl_crystal_description prism
_exptl_crystal_F_000 1744
_exptl_crystal_size_max 0.35
_exptl_crystal_size_mid 0.25
_exptl_crystal_size_min 0.13
_refine_diff_density_max 0.566
_refine_diff_density_min -1.497
_refine_diff_density_rms 0.098
_refine_ls_extinction_method none
_refine_ls_goodness_of_fit_ref 1.181
_refine_ls_hydrogen_treatment mixed
_refine_ls_matrix_type full
_refine_ls_number_parameters 460
_refine_ls_number_reflns 9923
_refine_ls_number_restraints 0
_refine_ls_restrained_S_all 1.181
_refine_ls_R_factor_all 0.0780
_refine_ls_R_factor_gt 0.0548
_refine_ls_shift/su_max 0.010
_refine_ls_shift/su_mean 0.000
_refine_ls_structure_factor_coef Fsqd
_refine_ls_weighting_details 'calc w=1/[\s^2^(Fo^2^)+(0.0000P)^2^+0.2914P] where P=(Fo^2^+2Fc^2^)/3'
_refine_ls_weighting_scheme calc
_refine_ls_wR_factor_gt 0.1170
_refine_ls_wR_factor_ref 0.1256
_reflns_number_gt 8391
_reflns_number_total 9923
_reflns_threshold_expression >2\s(I)
_cod_data_source_file ic3004118_si_002_1.cif
_cod_data_source_block bj233
_cod_original_sg_symbol_H-M 'P 21/n'
_cod_database_code 4329131

loop_
_symmetry_equiv_pos_as_xyz
'x, y, z'
'-x+1/2, y+1/2, -z+1/2'
'-x, -y, -z'
'x-1/2, -y-1/2, z-1/2'

loop_
_atom_site_label
_atom_site_type_symbol
_atom_site_fract_x
_atom_site_fract_y
_atom_site_fract_z
_atom_site_U_iso_or_equiv
_atom_site_adp_type
_atom_site_occupancy
_atom_site_symmetry_multiplicity
_atom_site_calc_flag
_atom_site_refinement_flags
Ru1 Ru 0.563413(16) 0.272799(14) 0.156699(13) 0.01129(8) Uani 1 1 d .
Cl1 Cl 0.58012(6) 0.14833(5) 0.23573(5) 0.02327(18) Uani 1 1 d .
Cl2 Cl 0.58404(6) 0.19476(5) 0.03359(4) 0.02298(18) Uani 1 1 d .
S1 S 0.55644(6) 0.39497(5) 0.08291(5) 0.02159(18) Uani 1 1 d .
P1 P 0.57185(5) 0.35446(5) 0.26767(4) 0.01361(17) Uani 1 1 d .
P2 P 0.40444(5) 0.24445(5) 0.13885(4) 0.01212(16) Uani 1 1 d .
N1 N 0.72691(17) 0.28861(17) 0.16334(14) 0.0177(6) Uani 1 1 d .
C1 C 0.6987(2) 0.3747(2) 0.28259(18) 0.0198(7) Uani 1 1 d .
C2 C 0.7607(2) 0.3401(2) 0.23133(18) 0.0204(7) Uani 1 1 d .
C3 C 0.8570(2) 0.3552(3) 0.2431(2) 0.0370(10) Uani 1 1 d .
H3 H 0.9000 0.3314 0.2080 0.044 Uiso 1 1 calc R
C4 C 0.8905(2) 0.4048(3) 0.3055(2) 0.0466(12) Uani 1 1 d .
H4 H 0.9561 0.4157 0.3124 0.056 Uiso 1 1 calc R
C5 C 0.8286(3) 0.4382(3) 0.3578(2) 0.0445(11) Uani 1 1 d .
H5 H 0.8514 0.4718 0.4009 0.053 Uiso 1 1 calc R
C6 C 0.7336(2) 0.4226(2) 0.3469(2) 0.0305(8) Uani 1 1 d .
H6 H 0.6911 0.4447 0.3835 0.037 Uiso 1 1 calc R
C7 C 0.7610(2) 0.3250(3) 0.08700(19) 0.0296(8) Uani 1 1 d .
H7A H 0.7422 0.3829 0.0833 0.044 Uiso 1 1 calc R
H7B H 0.7331 0.2948 0.0410 0.044 Uiso 1 1 calc R
H7C H 0.8298 0.3210 0.0870 0.044 Uiso 1 1 calc R
C8 C 0.7709(2) 0.2057(2) 0.1700(2) 0.0305(8) Uani 1 1 d .
H8A H 0.8392 0.2106 0.1655 0.046 Uiso 1 1 calc R
H8B H 0.7448 0.1704 0.1269 0.046 Uiso 1 1 calc R
H8C H 0.7576 0.1814 0.2220 0.046 Uiso 1 1 calc R
C9 C 0.5443(2) 0.3310(2) 0.37260(17) 0.0172(6) Uani 1 1 d .
C10 C 0.5807(2) 0.2589(2) 0.40689(19) 0.0236(7) Uani 1 1 d .
H10 H 0.6143 0.2217 0.3750 0.028 Uiso 1 1 calc R
C11 C 0.5688(3) 0.2407(2) 0.4864(2) 0.0311(8) Uani 1 1 d .
H11 H 0.5945 0.1914 0.5088 0.037 Uiso 1 1 calc R
C12 C 0.5194(3) 0.2939(3) 0.5337(2) 0.0365(9) Uani 1 1 d .
H12 H 0.5104 0.2810 0.5882 0.044 Uiso 1 1 calc R
C13 C 0.4837(3) 0.3654(3) 0.5012(2) 0.0377(9) Uani 1 1 d .
H13 H 0.4498 0.4020 0.5335 0.045 Uiso 1 1 calc R
C14 C 0.4965(2) 0.3847(2) 0.42125(19) 0.0283(8) Uani 1 1 d .
H14 H 0.4724 0.4349 0.3998 0.034 Uiso 1 1 calc R
C15 C 0.5186(2) 0.45684(19) 0.25564(16) 0.0181(7) Uani 1 1 d .
C16 C 0.4213(2) 0.4630(2) 0.25688(19) 0.0254(7) Uani 1 1 d .
H16 H 0.3848 0.4152 0.2655 0.030 Uiso 1 1 calc R
C17 C 0.3768(3) 0.5383(2) 0.2456(2) 0.0333(9) Uani 1 1 d .
H17 H 0.3101 0.5421 0.2468 0.040 Uiso 1 1 calc R
C18 C 0.4295(3) 0.6076(2) 0.2327(2) 0.0403(10) Uani 1 1 d .
H18 H 0.3990 0.6592 0.2251 0.048 Uiso 1 1 calc R
C19 C 0.5254(3) 0.6026(2) 0.2307(2) 0.0374(9) Uani 1 1 d .
H19 H 0.5612 0.6506 0.2212 0.045 Uiso 1 1 calc R
C20 C 0.5708(3) 0.5274(2) 0.24251(19) 0.0276(8) Uani 1 1 d .
H20 H 0.6375 0.5244 0.2416 0.033 Uiso 1 1 calc R
C21 C 0.3482(2) 0.30209(19) 0.05514(17) 0.0164(6) Uani 1 1 d .
C22 C 0.3189(2) 0.3830(2) 0.06286(19) 0.0210(7) Uani 1 1 d .
H22 H 0.3233 0.4085 0.1140 0.025 Uiso 1 1 calc R
C23 C 0.2831(2) 0.4274(2) -0.0029(2) 0.0293(8) Uani 1 1 d .
H23 H 0.2624 0.4824 0.0035 0.035 Uiso 1 1 calc R
C24 C 0.2778(2) 0.3903(3) -0.0780(2) 0.0361(10) Uani 1 1 d .
H24 H 0.2534 0.4200 -0.1233 0.043 Uiso 1 1 calc R
C25 C 0.3078(2) 0.3109(3) -0.0866(2) 0.0323(9) Uani 1 1 d .
H25 H 0.3042 0.2861 -0.1382 0.039 Uiso 1 1 calc R
C26 C 0.3431(2) 0.2664(2) -0.02164(18) 0.0229(7) Uani 1 1 d .
H26 H 0.3641 0.2115 -0.0288 0.028 Uiso 1 1 calc R
C27 C 0.3279(2) 0.26213(19) 0.22308(18) 0.0173(7) Uani 1 1 d .
C28 C 0.3629(2) 0.2345(2) 0.29767(18) 0.0229(7) Uani 1 1 d .
H28 H 0.4232 0.2093 0.3028 0.028 Uiso 1 1 calc R
C29 C 0.3092(3) 0.2440(2) 0.3646(2) 0.0334(9) Uani 1 1 d .
H29 H 0.3330 0.2249 0.4154 0.040 Uiso 1 1 calc R
C30 C 0.2217(3) 0.2808(2) 0.3579(2) 0.0357(10) Uani 1 1 d .
H30 H 0.1856 0.2876 0.4040 0.043 Uiso 1 1 calc R
C31 C 0.1868(3) 0.3076(2) 0.2840(2) 0.0324(9) Uani 1 1 d .
H31 H 0.1268 0.3334 0.2794 0.039 Uiso 1 1 calc R
C32 C 0.2387(2) 0.2970(2) 0.2162(2) 0.0233(7) Uani 1 1 d .
H32 H 0.2131 0.3136 0.1652 0.028 Uiso 1 1 calc R
C33 C 0.3647(2) 0.13903(19) 0.11120(17) 0.0177(6) Uani 1 1 d .
C34 C 0.4240(2) 0.07312(19) 0.10032(18) 0.0213(7) Uani 1 1 d .
H34 H 0.4900 0.0796 0.1098 0.026 Uiso 1 1 calc R
C35 C 0.3879(3) -0.0028(2) 0.0756(2) 0.0317(8) Uani 1 1 d .
H35 H 0.4294 -0.0476 0.0683 0.038 Uiso 1 1 calc R
C36 C 0.2915(3) -0.0133(2) 0.0615(2) 0.0319(9) Uani 1 1 d .
H36 H 0.2672 -0.0652 0.0445 0.038 Uiso 1 1 calc R
C37 C 0.2315(3) 0.0517(2) 0.0723(2) 0.0334(9) Uani 1 1 d .
H37 H 0.1655 0.0447 0.0629 0.040 Uiso 1 1 calc R
C38 C 0.2671(2) 0.1278(2) 0.09704(19) 0.0255(7) Uani 1 1 d .
H38 H 0.2253 0.1724 0.1044 0.031 Uiso 1 1 calc R
C39 C 0.5506(2) 0.3848(2) -0.02460(18) 0.0274(8) Uani 1 1 d .
H39A H 0.6116 0.3659 -0.0425 0.041 Uiso 1 1 calc R
H39B H 0.5353 0.4382 -0.0491 0.041 Uiso 1 1 calc R
H39C H 0.5017 0.3448 -0.0407 0.041 Uiso 1 1 calc R
O1 O 0.4601(2) -0.10894(19) 0.37027(18) 0.0532(8) Uani 1 1 d .
C40 C 0.4626(3) -0.0351(3) 0.3666(2) 0.0395(10) Uani 1 1 d .
C41 C 0.3850(3) 0.0116(3) 0.3245(3) 0.0665(15) Uani 1 1 d .
H41A H 0.3350 -0.0265 0.3064 0.100 Uiso 1 1 calc R
H41B H 0.4094 0.0401 0.2781 0.100 Uiso 1 1 calc R
H41C H 0.3595 0.0520 0.3612 0.100 Uiso 1 1 calc R
C42 C 0.5448(4) 0.0128(3) 0.3998(3) 0.0714(16) Uani 1 1 d .
H42A H 0.5870 -0.0237 0.4314 0.107 Uiso 1 1 calc R
H42B H 0.5227 0.0569 0.4341 0.107 Uiso 1 1 calc R
H42C H 0.5789 0.0366 0.3557 0.107 Uiso 1 1 calc R
H1 H 0.487(3) 0.416(3) 0.091(2) 0.062(13) Uiso 1 1 d .

loop_
_atom_site_aniso_label
_atom_site_aniso_U_11
_atom_site_aniso_U_22
_atom_site_aniso_U_33
_atom_site_aniso_U_23
_atom_site_aniso_U_13
_atom_site_aniso_U_12
Ru1 0.01544(13) 0.01072(14) 0.00803(14) 0.00006(8) 0.00393(10) 0.00183(9)
Cl1 0.0341(4) 0.0159(4) 0.0197(4) 0.0050(3) -0.0005(3) 0.0041(3)
Cl2 0.0314(4) 0.0221(4) 0.0161(4) -0.0069(3) 0.0084(3) 0.0010(3)
S1 0.0350(5) 0.0156(4) 0.0144(4) 0.0028(3) 0.0037(4) -0.0032(3)
P1 0.0169(4) 0.0140(4) 0.0102(4) -0.0010(3) 0.0037(3) -0.0001(3)
P2 0.0177(4) 0.0089(4) 0.0101(4) -0.0006(3) 0.0036(3) 0.0003(3)
N1 0.0187(13) 0.0236(15) 0.0112(13) -0.0002(10) 0.0065(10) 0.0030(11)
C1 0.0167(15) 0.0243(18) 0.0184(17) 0.0002(13) 0.0003(13) -0.0025(13)
C2 0.0207(15) 0.0284(19) 0.0123(16) 0.0007(13) 0.0023(13) -0.0022(13)
C3 0.0189(17) 0.061(3) 0.031(2) -0.0086(19) 0.0048(15) -0.0054(17)
C4 0.0212(19) 0.082(3) 0.036(2) -0.015(2) -0.0018(17) -0.015(2)
C5 0.035(2) 0.074(3) 0.024(2) -0.017(2) 0.0002(17) -0.020(2)
C6 0.0253(17) 0.042(2) 0.0240(19) -0.0102(16) 0.0014(15) -0.0066(16)
C7 0.0227(17) 0.048(2) 0.0188(18) 0.0020(16) 0.0079(14) -0.0042(16)
C8 0.0226(17) 0.033(2) 0.036(2) -0.0030(17) 0.0036(16) 0.0097(15)
C9 0.0178(14) 0.0224(17) 0.0115(15) -0.0028(12) 0.0011(12) -0.0046(12)
C10 0.0302(18) 0.0235(19) 0.0170(17) 0.0032(13) 0.0016(14) 0.0006(14)
C11 0.040(2) 0.034(2) 0.0189(19) 0.0084(15) -0.0002(16) -0.0003(17)
C12 0.044(2) 0.052(3) 0.0135(18) 0.0053(17) 0.0055(17) -0.0077(19)
C13 0.049(2) 0.049(3) 0.0170(19) -0.0055(17) 0.0171(17) 0.004(2)
C14 0.038(2) 0.028(2) 0.0202(18) -0.0010(14) 0.0074(15) 0.0069(16)
C15 0.0298(17) 0.0160(16) 0.0083(15) -0.0045(12) -0.0009(13) 0.0014(13)
C16 0.0321(18) 0.0223(19) 0.0213(18) -0.0049(14) -0.0030(15) 0.0065(14)
C17 0.037(2) 0.031(2) 0.031(2) -0.0088(16) -0.0058(17) 0.0146(17)
C18 0.071(3) 0.022(2) 0.027(2) -0.0036(15) -0.008(2) 0.0190(19)
C19 0.064(3) 0.0149(19) 0.033(2) 0.0018(15) 0.0034(19) -0.0023(17)
C20 0.0364(19) 0.0209(19) 0.0258(19) 0.0015(14) 0.0040(16) -0.0043(15)
C21 0.0157(14) 0.0172(16) 0.0162(16) 0.0035(12) 0.0003(12) -0.0047(12)
C22 0.0232(16) 0.0200(18) 0.0197(17) 0.0065(13) -0.0013(13) -0.0029(13)
C23 0.0243(17) 0.024(2) 0.040(2) 0.0162(16) 0.0033(16) 0.0022(14)
C24 0.0269(19) 0.050(3) 0.031(2) 0.0220(18) -0.0065(16) -0.0046(17)
C25 0.0276(18) 0.053(3) 0.0160(18) 0.0062(17) -0.0009(15) -0.0114(17)
C26 0.0249(17) 0.030(2) 0.0137(17) 0.0004(13) 0.0016(14) -0.0083(14)
C27 0.0258(16) 0.0121(16) 0.0146(16) -0.0027(12) 0.0086(13) -0.0050(12)
C28 0.0334(19) 0.0217(19) 0.0144(17) 0.0003(13) 0.0087(15) -0.0065(14)
C29 0.052(2) 0.034(2) 0.0153(18) -0.0024(15) 0.0101(17) -0.0141(18)
C30 0.051(2) 0.030(2) 0.028(2) -0.0121(16) 0.0282(18) -0.0158(18)
C31 0.0310(19) 0.022(2) 0.046(2) -0.0046(16) 0.0257(17) -0.0013(15)
C32 0.0253(17) 0.0171(17) 0.0282(18) -0.0023(14) 0.0085(15) 0.0012(13)
C33 0.0297(17) 0.0135(16) 0.0101(15) -0.0007(11) 0.0036(13) -0.0016(13)
C34 0.0294(17) 0.0158(17) 0.0186(17) 0.0015(13) -0.0010(14) 0.0005(13)
C35 0.055(2) 0.0172(19) 0.0224(19) -0.0021(14) -0.0059(17) 0.0046(16)
C36 0.055(2) 0.0146(18) 0.0264(19) -0.0009(14) 0.0018(17) -0.0141(16)
C37 0.037(2) 0.032(2) 0.031(2) -0.0044(16) 0.0070(17) -0.0185(17)
C38 0.0267(17) 0.0217(19) 0.0288(19) -0.0050(14) 0.0101(15) -0.0071(14)
C39 0.040(2) 0.027(2) 0.0147(17) 0.0052(14) 0.0001(15) -0.0048(16)
O1 0.0532(18) 0.0367(19) 0.071(2) 0.0203(16) 0.0116(15) -0.0019(14)
C40 0.040(2) 0.039(3) 0.041(2) 0.0176(19) 0.0159(19) -0.0088(18)
C41 0.049(3) 0.040(3) 0.110(4) 0.026(3) 0.002(3) 0.000(2)
C42 0.080(4) 0.068(4) 0.065(3) 0.021(3) -0.018(3) -0.032(3)

loop_
_atom_type_symbol
_atom_type_description
_atom_type_scat_dispersion_real
_atom_type_scat_dispersion_imag
_atom_type_scat_source
C C 0.0033 0.0016 'International Tables Vol C Tables 4.2.6.8 and 6.1.1.4'
H H 0.0000 0.0000 'International Tables Vol C Tables 4.2.6.8 and 6.1.1.4'
N N 0.0061 0.0033 'International Tables Vol C Tables 4.2.6.8 and 6.1.1.4'
O O 0.0106 0.0060 'International Tables Vol C Tables 4.2.6.8 and 6.1.1.4'
P P 0.1023 0.0942 'International Tables Vol C Tables 4.2.6.8 and 6.1.1.4'
S S 0.1246 0.1234 'International Tables Vol C Tables 4.2.6.8 and 6.1.1.4'
Cl Cl 0.1484 0.1585 'International Tables Vol C Tables 4.2.6.8 and 6.1.1.4'
Ru Ru -1.2594 0.8363 'International Tables Vol C Tables 4.2.6.8 and 6.1.1.4'

loop_
_geom_angle_atom_site_label_1
_geom_angle_atom_site_label_2
_geom_angle_atom_site_label_3
_geom_angle
P1 Ru1 P2 103.62(3)
P1 Ru1 N1 83.26(6)
P2 Ru1 N1 172.96(7)
P1 Ru1 S1 86.14(3)
P2 Ru1 S1 94.85(3)
N1 Ru1 S1 87.08(7)
P1 Ru1 Cl1 92.51(3)
P2 Ru1 Cl1 88.50(3)
N1 Ru1 Cl1 89.67(7)
S1 Ru1 Cl1 176.60(3)
P1 Ru1 Cl2 169.27(3)
P2 Ru1 Cl2 86.70(3)
N1 Ru1 Cl2 86.52(6)
S1 Ru1 Cl2 90.10(3)
Cl1 Ru1 Cl2 90.68(3)
C39 S1 Ru1 116.50(12)
C39 S1 H1 99(2)
Ru1 S1 H1 102(2)
C15 P1 C1 104.39(15)
C15 P1 C9 100.76(14)
C1 P1 C9 99.05(13)
C15 P1 Ru1 115.71(9)
C1 P1 Ru1 103.24(10)
C9 P1 Ru1 130.06(10)
C21 P2 C27 104.55(14)
C21 P2 C33 99.55(13)
C27 P2 C33 98.70(14)
C21 P2 Ru1 112.61(10)
C27 P2 Ru1 118.58(10)
C33 P2 Ru1 120.01(10)
C2 N1 C8 109.7(2)
C2 N1 C7 108.9(3)
C8 N1 C7 105.6(3)
C2 N1 Ru1 112.76(18)
C8 N1 Ru1 108.5(2)
C7 N1 Ru1 111.17(18)
C2 C1 C6 119.5(3)
C2 C1 P1 119.6(2)
C6 C1 P1 120.9(2)
C1 C2 C3 119.4(3)
C1 C2 N1 121.2(3)
C3 C2 N1 119.4(3)
C4 C3 C2 120.6(3)
C4 C3 H3 119.7
C2 C3 H3 119.7
C5 C4 C3 120.0(3)
C5 C4 H4 120.0
C3 C4 H4 120.0
C6 C5 C4 119.5(3)
C6 C5 H5 120.2
C4 C5 H5 120.2
C5 C6 C1 120.9(3)
C5 C6 H6 119.5
C1 C6 H6 119.5
N1 C7 H7A 109.5
N1 C7 H7B 109.5
H7A C7 H7B 109.5
N1 C7 H7C 109.5
H7A C7 H7C 109.5
H7B C7 H7C 109.5
N1 C8 H8A 109.5
N1 C8 H8B 109.5
H8A C8 H8B 109.5
N1 C8 H8C 109.5
H8A C8 H8C 109.5
H8B C8 H8C 109.5
C14 C9 C10 118.0(3)
C14 C9 P1 123.6(3)
C10 C9 P1 118.2(2)
C11 C10 C9 121.1(3)
C11 C10 H10 119.4
C9 C10 H10 119.4
C10 C11 C12 120.2(3)
C10 C11 H11 119.9
C12 C11 H11 119.9
C13 C12 C11 119.5(3)
C13 C12 H12 120.2
C11 C12 H12 120.2
C12 C13 C14 120.6(4)
C12 C13 H13 119.7
C14 C13 H13 119.7
C9 C14 C13 120.5(3)
C9 C14 H14 119.7
C13 C14 H14 119.7
C16 C15 C20 118.8(3)
C16 C15 P1 118.0(2)
C20 C15 P1 123.1(3)
C15 C16 C17 120.6(3)
C15 C16 H16 119.7
C17 C16 H16 119.7
C18 C17 C16 119.8(4)
C18 C17 H17 120.1
C16 C17 H17 120.1
C19 C18 C17 120.3(4)
C19 C18 H18 119.9
C17 C18 H18 119.9
C18 C19 C20 120.3(4)
C18 C19 H19 119.8
C20 C19 H19 119.8
C15 C20 C19 120.1(3)
C15 C20 H20 120.0
C19 C20 H20 120.0
C22 C21 C26 118.2(3)
C22 C21 P2 122.4(2)
C26 C21 P2 119.1(2)
C21 C22 C23 121.3(3)
C21 C22 H22 119.4
C23 C22 H22 119.4
C22 C23 C24 119.3(3)
C22 C23 H23 120.3
C24 C23 H23 120.3
C25 C24 C23 120.0(3)
C25 C24 H24 120.0
C23 C24 H24 120.0
C24 C25 C26 121.0(3)
C24 C25 H25 119.5
C26 C25 H25 119.5
C25 C26 C21 120.1(3)
C25 C26 H26 119.9
C21 C26 H26 119.9
C32 C27 C28 119.4(3)
C32 C27 P2 124.7(2)
C28 C27 P2 115.8(2)
C29 C28 C27 119.9(3)
C29 C28 H28 120.1
C27 C28 H28 120.1
C30 C29 C28 120.5(3)
C30 C29 H29 119.7
C28 C29 H29 119.7
C31 C30 C29 119.6(3)
C31 C30 H30 120.2
C29 C30 H30 120.2
C30 C31 C32 120.6(3)
C30 C31 H31 119.7
C32 C31 H31 119.7
C27 C32 C31 119.9(3)
C27 C32 H32 120.0
C31 C32 H32 120.0
C34 C33 C38 118.6(3)
C34 C33 P2 124.8(2)
C38 C33 P2 116.6(2)
C33 C34 C35 120.6(3)
C33 C34 H34 119.7
C35 C34 H34 119.7
C36 C35 C34 120.4(3)
C36 C35 H35 119.8
C34 C35 H35 119.8
C37 C36 C35 119.7(3)
C37 C36 H36 120.2
C35 C36 H36 120.2
C36 C37 C38 120.2(3)
C36 C37 H37 119.9
C38 C37 H37 119.9
C37 C38 C33 120.5(3)
C37 C38 H38 119.8
C33 C38 H38 119.8
S1 C39 H39A 109.5
S1 C39 H39B 109.5
H39A C39 H39B 109.5
S1 C39 H39C 109.5
H39A C39 H39C 109.5
H39B C39 H39C 109.5
O1 C40 C42 121.8(4)
O1 C40 C41 120.7(4)
C42 C40 C41 117.4(4)
C40 C41 H41A 109.5
C40 C41 H41B 109.5
H41A C41 H41B 109.5
C40 C41 H41C 109.5
H41A C41 H41C 109.5
H41B C41 H41C 109.5
C40 C42 H42A 109.5
C40 C42 H42B 109.5
H42A C42 H42B 109.5
C40 C42 H42C 109.5
H42A C42 H42C 109.5
H42B C42 H42C 109.5

loop_
_geom_bond_atom_site_label_1
_geom_bond_atom_site_label_2
_geom_bond_distance
Ru1 P1 2.2802(8)
Ru1 P2 2.3109(8)
Ru1 N1 2.335(2)
Ru1 S1 2.3393(8)
Ru1 Cl1 2.4238(8)
Ru1 Cl2 2.4470(8)
S1 C39 1.802(3)
S1 H1 1.06(4)
P1 C15 1.837(3)
P1 C1 1.838(3)
P1 C9 1.854(3)
P2 C21 1.836(3)
P2 C27 1.841(3)
P2 C33 1.858(3)
N1 C2 1.474(4)
N1 C8 1.490(4)
N1 C7 1.507(4)
C1 C2 1.377(4)
C1 C6 1.399(4)
C2 C3 1.395(4)
C3 C4 1.385(5)
C3 H3 0.9500
C4 C5 1.379(6)
C4 H4 0.9500
C5 C6 1.378(5)
C5 H5 0.9500
C6 H6 0.9500
C7 H7A 0.9800
C7 H7B 0.9800
C7 H7C 0.9800
C8 H8A 0.9800
C8 H8B 0.9800
C8 H8C 0.9800
C9 C14 1.392(4)
C9 C10 1.394(4)
C10 C11 1.379(5)
C10 H10 0.9500
C11 C12 1.385(5)
C11 H11 0.9500
C12 C13 1.371(6)
C12 H12 0.9500
C13 C14 1.393(5)
C13 H13 0.9500
C14 H14 0.9500
C15 C16 1.387(4)
C15 C20 1.390(5)
C16 C17 1.389(5)
C16 H16 0.9500
C17 C18 1.376(6)
C17 H17 0.9500
C18 C19 1.367(5)
C18 H18 0.9500
C19 C20 1.393(5)
C19 H19 0.9500
C20 H20 0.9500
C21 C22 1.389(5)
C21 C26 1.408(4)
C22 C23 1.391(4)
C22 H22 0.9500
C23 C24 1.392(5)
C23 H23 0.9500
C24 C25 1.370(6)
C24 H24 0.9500
C25 C26 1.381(5)
C25 H25 0.9500
C26 H26 0.9500
C27 C32 1.389(4)
C27 C28 1.394(4)
C28 C29 1.391(5)
C28 H28 0.9500
C29 C30 1.380(5)
C29 H29 0.9500
C30 C31 1.380(5)
C30 H30 0.9500
C31 C32 1.392(4)
C31 H31 0.9500
C32 H32 0.9500
C33 C34 1.381(4)
C33 C38 1.408(4)
C34 C35 1.393(5)
C34 H34 0.9500
C35 C36 1.389(5)
C35 H35 0.9500
C36 C37 1.377(5)
C36 H36 0.9500
C37 C38 1.394(5)
C37 H37 0.9500
C38 H38 0.9500
C39 H39A 0.9800
C39 H39B 0.9800
C39 H39C 0.9800
O1 C40 1.205(5)
C40 C42 1.489(6)
C40 C41 1.489(5)
C41 H41A 0.9800
C41 H41B 0.9800
C41 H41C 0.9800
C42 H42A 0.9800
C42 H42B 0.9800
C42 H42C 0.9800

loop_
_geom_torsion_atom_site_label_1
_geom_torsion_atom_site_label_2
_geom_torsion_atom_site_label_3
_geom_torsion_atom_site_label_4
_geom_torsion
P1 Ru1 S1 C39 178.55(14)
P2 Ru1 S1 C39 -78.09(13)
N1 Ru1 S1 C39 95.12(15)
Cl1 Ru1 S1 C39 111.8(5)
Cl2 Ru1 S1 C39 8.60(13)
P2 Ru1 P1 C15 -67.85(12)
N1 Ru1 P1 C15 113.72(13)
S1 Ru1 P1 C15 26.21(12)
Cl1 Ru1 P1 C15 -156.91(12)
Cl2 Ru1 P1 C15 95.92(19)
P2 Ru1 P1 C1 178.79(11)
N1 Ru1 P1 C1 0.36(12)
S1 Ru1 P1 C1 -87.15(11)
Cl1 Ru1 P1 C1 89.72(11)
Cl2 Ru1 P1 C1 -17.4(2)
P2 Ru1 P1 C9 64.65(13)
N1 Ru1 P1 C9 -113.78(14)
S1 Ru1 P1 C9 158.71(13)
Cl1 Ru1 P1 C9 -24.41(13)
Cl2 Ru1 P1 C9 -131.58(18)
P1 Ru1 P2 C21 105.25(11)
N1 Ru1 P2 C21 -87.6(5)
S1 Ru1 P2 C21 18.05(11)
Cl1 Ru1 P2 C21 -162.53(11)
Cl2 Ru1 P2 C21 -71.77(11)
P1 Ru1 P2 C27 -17.22(12)
N1 Ru1 P2 C27 150.0(5)
S1 Ru1 P2 C27 -104.41(12)
Cl1 Ru1 P2 C27 75.00(12)
Cl2 Ru1 P2 C27 165.77(12)
P1 Ru1 P2 C33 -138.13(11)
N1 Ru1 P2 C33 29.1(6)
S1 Ru1 P2 C33 134.68(11)
Cl1 Ru1 P2 C33 -45.91(11)
Cl2 Ru1 P2 C33 44.86(11)
P1 Ru1 N1 C2 0.27(19)
P2 Ru1 N1 C2 -167.2(4)
S1 Ru1 N1 C2 86.72(19)
Cl1 Ru1 N1 C2 -92.31(19)
Cl2 Ru1 N1 C2 177.00(19)
P1 Ru1 N1 C8 121.95(19)
P2 Ru1 N1 C8 -45.5(6)
S1 Ru1 N1 C8 -151.59(19)
Cl1 Ru1 N1 C8 29.38(19)
Cl2 Ru1 N1 C8 -61.32(19)
P1 Ru1 N1 C7 -122.3(2)
P2 Ru1 N1 C7 70.2(6)
S1 Ru1 N1 C7 -35.9(2)
Cl1 Ru1 N1 C7 145.1(2)
Cl2 Ru1 N1 C7 54.4(2)
C15 P1 C1 C2 -122.5(3)
C9 P1 C1 C2 133.9(3)
Ru1 P1 C1 C2 -1.1(3)
C15 P1 C1 C6 59.7(3)
C9 P1 C1 C6 -44.0(3)
Ru1 P1 C1 C6 -179.0(3)
C6 C1 C2 C3 -1.7(5)
P1 C1 C2 C3 -179.7(3)
C6 C1 C2 N1 179.4(3)
P1 C1 C2 N1 1.5(4)
C8 N1 C2 C1 -122.1(3)
C7 N1 C2 C1 122.8(3)
Ru1 N1 C2 C1 -1.1(4)
C8 N1 C2 C3 59.1(4)
C7 N1 C2 C3 -56.0(4)
Ru1 N1 C2 C3 -179.9(3)
C1 C2 C3 C4 -0.2(6)
N1 C2 C3 C4 178.7(4)
C2 C3 C4 C5 1.4(7)
C3 C4 C5 C6 -0.6(7)
C4 C5 C6 C1 -1.4(6)
C2 C1 C6 C5 2.5(6)
P1 C1 C6 C5 -179.6(3)
C15 P1 C9 C14 -0.9(3)
C1 P1 C9 C14 105.8(3)
Ru1 P1 C9 C14 -138.3(2)
C15 P1 C9 C10 -175.0(2)
C1 P1 C9 C10 -68.3(3)
Ru1 P1 C9 C10 47.6(3)
C14 C9 C10 C11 0.8(5)
P1 C9 C10 C11 175.2(3)
C9 C10 C11 C12 0.5(5)
C10 C11 C12 C13 -0.9(6)
C11 C12 C13 C14 0.1(6)
C10 C9 C14 C13 -1.6(5)
P1 C9 C14 C13 -175.7(3)
C12 C13 C14 C9 1.2(6)
C1 P1 C15 C16 -169.2(2)
C9 P1 C15 C16 -66.9(3)
Ru1 P1 C15 C16 78.1(3)
C1 P1 C15 C20 13.2(3)
C9 P1 C15 C20 115.6(3)
Ru1 P1 C15 C20 -99.5(3)
C20 C15 C16 C17 -0.3(5)
P1 C15 C16 C17 -178.0(2)
C15 C16 C17 C18 0.3(5)
C16 C17 C18 C19 0.1(6)
C17 C18 C19 C20 -0.6(6)
C16 C15 C20 C19 -0.2(5)
P1 C15 C20 C19 177.4(3)
C18 C19 C20 C15 0.6(5)
C27 P2 C21 C22 48.3(3)
C33 P2 C21 C22 149.9(3)
Ru1 P2 C21 C22 -81.8(3)
C27 P2 C21 C26 -138.4(2)
C33 P2 C21 C26 -36.7(3)
Ru1 P2 C21 C26 91.5(2)
C26 C21 C22 C23 1.6(4)
P2 C21 C22 C23 175.0(2)
C21 C22 C23 C24 -0.9(5)
C22 C23 C24 C25 0.0(5)
C23 C24 C25 C26 0.2(5)
C24 C25 C26 C21 0.5(5)
C22 C21 C26 C25 -1.4(4)
P2 C21 C26 C25 -175.0(2)
C21 P2 C27 C32 12.0(3)
C33 P2 C27 C32 -90.3(3)
Ru1 P2 C27 C32 138.4(2)
C21 P2 C27 C28 -170.9(2)
C33 P2 C27 C28 86.8(3)
Ru1 P2 C27 C28 -44.5(3)
C32 C27 C28 C29 -1.6(5)
P2 C27 C28 C29 -178.9(3)
C27 C28 C29 C30 -0.2(5)
C28 C29 C30 C31 0.7(5)
C29 C30 C31 C32 0.7(5)
C28 C27 C32 C31 3.0(5)
P2 C27 C32 C31 -180.0(3)
C30 C31 C32 C27 -2.5(5)
C21 P2 C33 C34 123.6(3)
C27 P2 C33 C34 -129.9(3)
Ru1 P2 C33 C34 0.4(3)
C21 P2 C33 C38 -53.4(3)
C27 P2 C33 C38 53.1(3)
Ru1 P2 C33 C38 -176.56(19)
C38 C33 C34 C35 0.2(5)
P2 C33 C34 C35 -176.7(2)
C33 C34 C35 C36 0.0(5)
C34 C35 C36 C37 -0.2(5)
C35 C36 C37 C38 0.2(5)
C36 C37 C38 C33 0.0(5)
C34 C33 C38 C37 -0.2(5)
P2 C33 C38 C37 177.0(3)
